data_2012573
loop_
_publ_author_name
'Bern\`es, Sylvain'
'Berros, Martha I.'
'Rodr\'iguez de Barbar\'in, Cecilia'
'S\'anchez-Viesca, Francisco'

_publ_section_title
;
 Flat <i>versus</i> twisted rotamers of 2,4-disubstituted thiazoles:
 the effect of intermolecular hydrogen bonds
;
_journal_issue 3
_journal_name_full 'Acta Crystallographica Section C'
_journal_page_first o151
_journal_page_last o153
_journal_paper_doi 10.1107/S0108270102000598
_journal_volume 58
_journal_year 2002
_chemical_formula_iupac 'C11 H11 Cl N2 O2 S'
_chemical_formula_moiety 'C11 H11 Cl N2 O2 S'
_chemical_formula_sum 'C11 H11 Cl N2 O2 S'
_chemical_formula_weight 270.73
_chemical_name_systematic
;
2-amino-4-(2-chloro-4,5-dimethoxyphenyl)-1,3-thiazole
;
_space_group_IT_number 2
_symmetry_cell_setting triclinic
_symmetry_space_group_name_Hall '-P 1'
_symmetry_space_group_name_H-M 'P -1'
_atom_sites_solution_hydrogens geom
_atom_sites_solution_primary direct
_atom_sites_solution_secondary difmap
_audit_creation_method SHELXL97
_cell_angle_alpha 107.840(12)
_cell_angle_beta 106.719(13)
_cell_angle_gamma 97.729(11)
_cell_formula_units_Z 2
_cell_length_a 7.2398(11)
_cell_length_b 8.6611(12)
_cell_length_c 11.0585(18)
_cell_measurement_reflns_used 50
_cell_measurement_temperature 293(2)
_cell_measurement_theta_max 11.93
_cell_measurement_theta_min 3.47
_cell_volume 613.04(18)
_computing_cell_refinement XSCANS
_computing_data_collection 'XSCANS (Siemens, 1991)'
_computing_data_reduction XSCANS
_computing_molecular_graphics SHELXTL
_computing_publication_material SHELXL97
_computing_structure_refinement 'SHELXL97 (Sheldrick, 1997)'
_computing_structure_solution 'SHELXTL (Sheldrick, 1995)'
_diffrn_ambient_temperature 293(2)
_diffrn_measured_fraction_theta_full .975
_diffrn_measured_fraction_theta_max .975
_diffrn_measurement_device_type 'Siemens P4'
_diffrn_measurement_method \q/2\q
_diffrn_radiation_monochromator graphite
_diffrn_radiation_type MoK\a
_diffrn_radiation_wavelength .71073
_diffrn_reflns_av_R_equivalents .033
_diffrn_reflns_av_sigmaI/netI .063
_diffrn_reflns_limit_h_max 9
_diffrn_reflns_limit_h_min -1
_diffrn_reflns_limit_k_max 10
_diffrn_reflns_limit_k_min -10
_diffrn_reflns_limit_l_max 14
_diffrn_reflns_limit_l_min -14
_diffrn_reflns_number 3417
_diffrn_reflns_theta_full 27.48
_diffrn_reflns_theta_max 27.48
_diffrn_reflns_theta_min 2.06
_diffrn_standards_decay_% 4.49
_diffrn_standards_interval_count 97
_diffrn_standards_number 3
_exptl_absorpt_coefficient_mu .472
_exptl_absorpt_correction_T_max .954
_exptl_absorpt_correction_T_min .929
_exptl_absorpt_correction_type \y-scan
_exptl_absorpt_process_details '(XSCANS; Siemens, 1991)'
_exptl_crystal_colour 'pale pink'
_exptl_crystal_density_diffrn 1.467
_exptl_crystal_density_meas ?
_exptl_crystal_density_method 'not measured'
_exptl_crystal_description plate
_exptl_crystal_F_000 280
_exptl_crystal_size_max .5
_exptl_crystal_size_mid .3
_exptl_crystal_size_min .1
_refine_diff_density_max .24
_refine_diff_density_min -.29
_refine_ls_extinction_method none
_refine_ls_goodness_of_fit_ref 1.039
_refine_ls_hydrogen_treatment constr
_refine_ls_matrix_type full
_refine_ls_number_parameters 165
_refine_ls_number_reflns 2756
_refine_ls_number_restraints 0
_refine_ls_restrained_S_all 1.039
_refine_ls_R_factor_all .089
_refine_ls_R_factor_gt .051
_refine_ls_shift/su_max <0.001
_refine_ls_shift/su_mean .000
_refine_ls_structure_factor_coef Fsqd
_refine_ls_weighting_details 'calc w = 1/[\s^2^(Fo^2^)+(0.0329P)^2^+0.2732P] where P=(Fo^2^+2Fc^2^)/3'
_refine_ls_weighting_scheme calc
_refine_ls_wR_factor_gt .098
_refine_ls_wR_factor_ref .113
_reflns_number_gt 1831
_reflns_number_total 2756
_reflns_threshold_expression I>2\s(I)
_cod_data_source_file gd1182.cif
_cod_data_source_block I
_cod_depositor_comments
;
The following automatic conversions were performed:
'_symmetry_cell_setting' value 'Triclinic' changed to 'triclinic'
according to '/home/saulius/struct/CIF-dictionaries/cif_core.dic'
dictionary named 'cif_core.dic' version 2.4.1 from 2010-06-29.

Automatic conversion script
Id: cif_fix_enum 1527 2010-12-29 10:47:43Z saulius 

The following automatic conversions were performed:

'_symmetry_cell_setting' value 'Triclinic' changed to 'triclinic'
according to /home/saulius/struct/CIF-dictionaries/cif_core.dic
dictionary named 'cif_core.dic' version 2.4.1 from 2010-06-29.

Automatic conversion script
Id: cif_fix_values 1715 2011-07-08 13:25:40Z adriana 

The following automatic conversions were performed:

'_exptl_crystal_density_meas' value 'not measured' was changed to '?'
- the value is perceived as not measured.

Automatic conversion script
Id: cif_fix_values 3008 2015-01-20 13:52:24Z robertas 
;
_cod_original_sg_symbol_Hall -P1
_cod_original_sg_symbol_H-M P-1
_cod_database_code 2012573
_cod_database_fobs_code 2012573

loop_
_symmetry_equiv_pos_as_xyz
'x, y, z'
'-x, -y, -z'

loop_
_atom_site_label
_atom_site_fract_x
_atom_site_fract_y
_atom_site_fract_z
_atom_site_U_iso_or_equiv
_atom_site_adp_type
_atom_site_calc_flag
_atom_site_refinement_flags
_atom_site_occupancy
_atom_site_disorder_assembly
_atom_site_disorder_group
_atom_site_type_symbol
S1 .09030(13) .06850(10) .37593(8) .0433(2) Uani d . 1 . . S
C2 .0576(4) .0218(3) .2053(3) .0352(6) Uani d . 1 . . C
N3 .1366(3) .1458(3) .1776(2) .0336(5) Uani d . 1 . . N
C4 .2268(4) .2874(3) .2951(3) .0325(6) Uani d . 1 . . C
C5 .2158(4) .2687(4) .4089(3) .0401(7) Uani d . 1 . . C
H5A .2690 .3528 .4943 .049(9) Uiso calc R 1 . . H
N6 -.0370(4) -.1329(3) .1120(3) .0508(7) Uani d . 1 . . N
H6A -.0479 -.1543 .0286 .069(12) Uiso calc R 1 . . H
H6B -.0862 -.2098 .1360 .077(12) Uiso calc R 1 . . H
Cl1 .13559(13) .63211(10) .42450(9) .0564(3) Uani d . 1 . . Cl
C1' .3283(4) .4390(3) .2831(3) .0331(6) Uani d . 1 . . C
C2' .2978(4) .5965(3) .3347(3) .0365(6) Uani d . 1 . . C
C3' .3931(4) .7341(3) .3166(3) .0394(7) Uani d . 1 . . C
H3'A .3673 .8381 .3505 .046(9) Uiso calc R 1 . . H
C4' .5253(4) .7159(3) .2484(3) .0376(7) Uani d . 1 . . C
C5' .5658(4) .5597(3) .1989(3) .0350(6) Uani d . 1 . . C
C6' .4656(4) .4241(3) .2146(3) .0346(6) Uani d . 1 . . C
H6'A .4894 .3198 .1789 .034(7) Uiso calc R 1 . . H
O7' .6256(3) .8414(2) .2239(2) .0489(6) Uani d . 1 . . O
C8' .5666(6) .9950(4) .2510(5) .0711(12) Uani d . 1 . . C
H8'A .6481 1.0723 .2297 .098(14) Uiso calc R 1 . . H
H8'B .5820 1.0411 .3451 .14(2) Uiso calc R 1 . . H
H8'C .4298 .9753 .1964 .088(14) Uiso calc R 1 . . H
O9' .7022(3) .5550(2) .1350(2) .0446(5) Uani d . 1 . . O
C10' .7624(5) .4029(4) .0938(4) .0534(9) Uani d . 1 . . C
H10A .8576 .4161 .0505 .083(12) Uiso calc R 1 . . H
H10B .6485 .3145 .0314 .061(10) Uiso calc R 1 . . H
H10C .8214 .3757 .1718 .053(10) Uiso calc R 1 . . H

loop_
_atom_site_aniso_label
_atom_site_aniso_U_11
_atom_site_aniso_U_22
_atom_site_aniso_U_33
_atom_site_aniso_U_12
_atom_site_aniso_U_13
_atom_site_aniso_U_23
S1 .0524(5) .0434(4) .0397(4) .0067(4) .0222(4) .0189(3)
C2 .0363(16) .0331(15) .0387(15) .0054(12) .0181(13) .0129(12)
N3 .0379(13) .0297(12) .0339(12) .0041(10) .0157(11) .0113(10)
C4 .0306(15) .0316(14) .0335(14) .0068(11) .0129(12) .0082(11)
C5 .0428(17) .0386(16) .0322(14) .0010(13) .0107(13) .0100(12)
N6 .0698(19) .0330(14) .0437(15) -.0076(13) .0258(14) .0091(11)
Cl1 .0604(6) .0458(5) .0697(6) .0141(4) .0424(5) .0110(4)
C1' .0346(15) .0289(14) .0291(13) .0034(12) .0075(12) .0067(11)
C2' .0326(15) .0347(15) .0389(15) .0054(12) .0155(13) .0071(12)
C3' .0371(16) .0286(15) .0476(17) .0079(12) .0143(14) .0077(12)
C4' .0333(16) .0288(14) .0462(16) .0023(12) .0103(13) .0134(12)
C5' .0318(15) .0364(15) .0350(14) .0051(12) .0109(12) .0127(12)
C6' .0393(16) .0265(14) .0374(15) .0073(12) .0145(13) .0101(11)
O7' .0447(13) .0332(11) .0757(15) .0087(10) .0257(12) .0250(11)
C8' .062(3) .0383(19) .128(4) .0170(18) .042(3) .041(2)
O9' .0468(13) .0412(12) .0584(13) .0133(10) .0309(11) .0222(10)
C10' .054(2) .053(2) .063(2) .0211(18) .0336(19) .0181(18)

loop_
_atom_type_symbol
_atom_type_description
_atom_type_scat_dispersion_real
_atom_type_scat_dispersion_imag
_atom_type_scat_source
C C .0033 .0016 'International Tables Vol C Tables 4.2.6.8 and 6.1.1.4'
H H .0000 .0000 'International Tables Vol C Tables 4.2.6.8 and 6.1.1.4'
N N .0061 .0033 'International Tables Vol C Tables 4.2.6.8 and 6.1.1.4'
O O .0106 .0060 'International Tables Vol C Tables 4.2.6.8 and 6.1.1.4'
S S .1246 .1234 'International Tables Vol C Tables 4.2.6.8 and 6.1.1.4'
Cl Cl .1484 .1585 'International Tables Vol C Tables 4.2.6.8 and 6.1.1.4'

loop_
_geom_angle_atom_site_label_1
_geom_angle_atom_site_label_2
_geom_angle_atom_site_label_3
_geom_angle
_geom_angle_publ_flag
C5 S1 C2 88.73(13) n
N3 C2 N6 123.9(3) n
N3 C2 S1 114.6(2) n
N6 C2 S1 121.4(2) n
C2 N3 C4 110.3(2) n
C5 C4 N3 115.3(2) n
C5 C4 C1' 126.9(2) n
N3 C4 C1' 117.7(2) n
C4 C5 S1 111.0(2) n
C4 C5 H5A 124.5 n
S1 C5 H5A 124.5 n
C2 N6 H6A 120.0 n
C2 N6 H6B 120.0 n
H6A N6 H6B 120.0 n
C2' C1' C6' 117.0(2) n
C2' C1' C4 124.4(3) n
C6' C1' C4 118.6(2) n
C1' C2' C3' 121.9(3) n
C1' C2' Cl1 121.5(2) n
C3' C2' Cl1 116.6(2) n
C4' C3' C2' 119.9(3) n
C4' C3' H3'A 120.1 n
C2' C3' H3'A 120.1 n
O7' C4' C3' 124.8(3) n
O7' C4' C5' 115.2(3) n
C3' C4' C5' 120.0(3) n
O9' C5' C6' 125.2(3) n
O9' C5' C4' 115.6(2) n
C6' C5' C4' 119.2(3) n
C5' C6' C1' 122.0(3) n
C5' C6' H6'A 119.0 n
C1' C6' H6'A 119.0 n
C4' O7' C8' 117.7(3) n
O7' C8' H8'A 109.5 n
O7' C8' H8'B 109.5 n
H8'A C8' H8'B 109.5 n
O7' C8' H8'C 109.5 n
H8'A C8' H8'C 109.5 n
H8'B C8' H8'C 109.5 n
C5' O9' C10' 117.8(2) n
O9' C10' H10A 109.5 n
O9' C10' H10B 109.5 n
H10A C10' H10B 109.5 n
O9' C10' H10C 109.5 n
H10A C10' H10C 109.5 n
H10B C10' H10C 109.5 n

loop_
_geom_bond_atom_site_label_1
_geom_bond_atom_site_label_2
_geom_bond_site_symmetry_2
_geom_bond_distance
_geom_bond_publ_flag
S1 C5 . 1.722(3) n
S1 C2 . 1.740(3) n
C2 N3 . 1.309(3) n
C2 N6 . 1.352(3) n
N3 C4 . 1.393(3) n
C4 C5 . 1.339(4) n
C4 C1' . 1.478(4) n
C5 H5A . .9300 n
N6 H6A . .8600 n
N6 H6B . .8600 n
Cl1 C2' . 1.744(3) n
C1' C2' . 1.382(4) n
C1' C6' . 1.410(4) n
C2' C3' . 1.394(4) n
C3' C4' . 1.376(4) n
C3' H3'A . .9300 n
C4' O7' . 1.365(3) n
C4' C5' . 1.400(4) n
C5' O9' . 1.368(3) n
C5' C6' . 1.379(4) n
C6' H6'A . .9300 n
O7' C8' . 1.423(4) n
C8' H8'A . .9600 n
C8' H8'B . .9600 n
C8' H8'C . .9600 n
O9' C10' . 1.426(4) n
C10' H10A . .9600 n
C10' H10B . .9600 n
C10' H10C . .9600 n

loop_
_geom_hbond_atom_site_label_D
_geom_hbond_atom_site_label_H
_geom_hbond_atom_site_label_A
_geom_hbond_site_symmetry_A
_geom_hbond_distance_DH
_geom_hbond_distance_HA
_geom_hbond_distance_DA
_geom_hbond_angle_DHA
_geom_hbond_publ_flag
N6 H6B O7' 1_445 .86 2.58 3.051(3) 116 y
N6 H6B O9' 1_445 .86 2.37 3.204(3) 162 y
N6 H6A N3 2_555 .86 2.21 3.035(3) 161 y
C5 H5A Cl1 1_555 .93 2.95 3.239(3) 99 n
C6' H6'A N3 1_555 .93 2.78 2.990(3) 94 n

loop_
_geom_torsion_atom_site_label_1
_geom_torsion_atom_site_label_2
_geom_torsion_atom_site_label_3
_geom_torsion_atom_site_label_4
_geom_torsion
_geom_torsion_publ_flag
C5 S1 C2 N3 .7(2) n
C5 S1 C2 N6 178.7(3) n
N6 C2 N3 C4 -178.6(3) n
S1 C2 N3 C4 -.7(3) n
C2 N3 C4 C5 .3(4) n
C2 N3 C4 C1' 178.6(2) n
N3 C4 C5 S1 .3(3) n
C1' C4 C5 S1 -177.9(2) n
C2 S1 C5 C4 -.5(2) n
C5 C4 C1' C2' -52.2(4) n
N3 C4 C1' C2' 129.7(3) n
C5 C4 C1' C6' 127.9(3) n
N3 C4 C1' C6' -50.2(4) n
C6' C1' C2' C3' 2.0(4) n
C4 C1' C2' C3' -177.9(3) n
C6' C1' C2' Cl1 -178.7(2) n
C4 C1' C2' Cl1 1.4(4) n
C1' C2' C3' C4' -1.6(4) n
Cl1 C2' C3' C4' 179.1(2) n
C2' C3' C4' O7' 179.5(3) n
C2' C3' C4' C5' -.8(4) n
O7' C4' C5' O9' 1.0(4) n
C3' C4' C5' O9' -178.7(2) n
O7' C4' C5' C6' -177.6(2) n
C3' C4' C5' C6' 2.7(4) n
O9' C5' C6' C1' 179.3(3) n
C4' C5' C6' C1' -2.2(4) n
C2' C1' C6' C5' -.1(4) n
C4 C1' C6' C5' 179.8(3) n
C3' C4' O7' C8' -10.6(5) n
C5' C4' O7' C8' 169.6(3) n
C6' C5' O9' C10' -7.1(4) n
C4' C5' O9' C10' 174.4(3) n

loop_
_cod_related_entry_id
_cod_related_entry_database
_cod_related_entry_code
1 ChemSpider 21134930
